data_9013558
loop_
_publ_author_name
'Luo, Y.'
'Hughes, J. M.'
'Rakovan, J.'
'Pan, Y.'

_publ_section_title
;
 Site preference of U and Th in Cl, F, and Sr apatites
 Note: ThSrClAP
;
_journal_name_full 'American Mineralogist'
_journal_page_first 345
_journal_page_last 351
_journal_paper_doi 10.2138/am.2009.3026
_journal_volume 94
_journal_year 2009
_chemical_compound_source Synthetic
_chemical_formula_structural Sr5(PO4)3Cl
_chemical_formula_sum 'Cl O12 P3 Sr4.94 Th0.06'
_chemical_name_mineral Apatite-(SrCl)
_space_group_IT_number 176
_symmetry_space_group_name_Hall '-P 6c'
_symmetry_space_group_name_H-M 'P 63/m'
_cell_angle_alpha 90
_cell_angle_beta 90
_cell_angle_gamma 120
_cell_length_a 9.8562
_cell_length_b 9.8562
_cell_length_c 7.2095
_cell_formula_units_Z 2
_cell_volume 606.534
_database_code_amcsd 0004847
_exptl_crystal_density_diffrn 4.200
_cod_original_formula_sum '(Sr4.94 Th.06) P3 O12 Cl'
_cod_database_code 9013558

loop_
_space_group_symop_operation_xyz
x,y,z
-x+y,-x,1/2-z
x-y,x,1/2+z
y,-x+y,-z
-y,x-y,z
x,y,1/2-z
-x,-y,1/2+z
x-y,x,-z
-x+y,-x,z
-y,x-y,1/2-z
y,-x+y,1/2+z
-x,-y,-z

loop_
_atom_site_aniso_label
_atom_site_aniso_U_11
_atom_site_aniso_U_22
_atom_site_aniso_U_33
_atom_site_aniso_U_12
_atom_site_aniso_U_13
_atom_site_aniso_U_23
Sr1 0.01270 0.01270 0.00850 0.00640 0.00000 0.00000
Th1 0.01270 0.01270 0.00850 0.00640 0.00000 0.00000
Sr2 0.01150 0.01180 0.00950 0.00600 0.00000 0.00000
Th2 0.01150 0.01180 0.00950 0.00600 0.00000 0.00000
P 0.00770 0.00930 0.00710 0.00500 0.00000 0.00000
O1 0.01520 0.01780 0.01210 0.01160 0.00000 0.00000
O2 0.01250 0.01010 0.02840 0.00470 0.00000 0.00000
O3 0.01850 0.03540 0.01410 0.01760 -0.00710 -0.01160
Cl 0.01990 0.01990 0.03440 0.01000 0.00000 0.00000

loop_
_atom_site_label
_atom_site_fract_x
_atom_site_fract_y
_atom_site_fract_z
_atom_site_occupancy
_atom_site_U_iso_or_equiv
Sr1 0.66667 0.33333 0.00078 0.98500 0.01130
Th1 0.66667 0.33333 0.00078 0.01500 0.01130
Sr2 0.26043 0.01125 0.25000 0.99000 0.01080
Th2 0.26043 0.01125 0.25000 0.01000 0.01080
P 0.37108 0.40395 0.25000 1.00000 0.00770
O1 0.48110 0.33490 0.25000 1.00000 0.01350
O2 0.46620 0.58470 0.25000 1.00000 0.01740
O3 0.26650 0.35400 0.07680 1.00000 0.02080
Cl 0.00000 0.00000 0.00000 1.00000 0.02470

loop_
_cod_related_entry_id
_cod_related_entry_database
_cod_related_entry_code
1 AMCSD 0004847
